data_7226126
loop_
_publ_author_name
'Koshti, Vijay S.'
'Thorat, Shridhar H.'
'Gote, Ravindra P.'
'Chikkali, Samir H.'
'Gonnade, Rajesh G.'

_publ_section_title
;
 The impact of modular substitution on crystal packing: the tale of two
 ureas
;
_journal_issue 37
_journal_name_full CrystEngComm
_journal_page_first 7078
_journal_paper_doi 10.1039/C6CE01324D
_journal_volume 18
_journal_year 2016
_chemical_formula_moiety 'C13 H11 I N2 O'
_chemical_formula_sum 'C13 H11 I N2 O'
_chemical_formula_weight 338.14
_chemical_name_systematic
;
 ?
;
_space_group_crystal_system monoclinic
_space_group_IT_number 14
_space_group_name_Hall '-P 2ybc'
_space_group_name_H-M_alt 'P 1 21/c 1'
_symmetry_space_group_name_Hall '-P 2ybc'
_symmetry_space_group_name_H-M 'P 1 21/c 1'
_atom_sites_solution_hydrogens difmap
_audit_creation_method SHELXL-2013
_audit_update_record
;
2016-07-21 deposited with the CCDC.
2016-08-04 downloaded from the CCDC.
;
_cell_angle_alpha 90
_cell_angle_beta 102.835(4)
_cell_angle_gamma 90
_cell_formula_units_Z 4
_cell_length_a 21.0485(13)
_cell_length_b 4.6303(3)
_cell_length_c 12.8294(7)
_cell_measurement_reflns_used 6827
_cell_measurement_temperature 150(2)
_cell_measurement_theta_max 30.56
_cell_measurement_theta_min 3.19
_cell_volume 1219.12(13)
_computing_cell_refinement 'Bruker SAINT'
_computing_data_collection 'Bruker APEX2'
_computing_data_reduction 'Bruker SAINT'
_computing_molecular_graphics 'Bruker SHELXTL'
_computing_publication_material 'Bruker SHELXTL'
_computing_structure_refinement 'SHELXL-2013 (Sheldrick, 2013)'
_computing_structure_solution 'SHELXL-2013 (Sheldrick, 2013)'
_diffrn_ambient_temperature 150(2)
_diffrn_measured_fraction_theta_full 0.972
_diffrn_measured_fraction_theta_max 0.804
_diffrn_measurement_device_type 'Bruker APEX-II CCD'
_diffrn_measurement_method '\f and \w scans'
_diffrn_radiation_type MoK\a
_diffrn_radiation_wavelength 0.71073
_diffrn_reflns_av_R_equivalents 0.0307
_diffrn_reflns_av_unetI/netI 0.0354
_diffrn_reflns_Laue_measured_fraction_full 0.972
_diffrn_reflns_Laue_measured_fraction_max 0.804
_diffrn_reflns_limit_h_max 28
_diffrn_reflns_limit_h_min -28
_diffrn_reflns_limit_k_max 6
_diffrn_reflns_limit_k_min -5
_diffrn_reflns_limit_l_max 18
_diffrn_reflns_limit_l_min -18
_diffrn_reflns_number 11390
_diffrn_reflns_point_group_measured_fraction_full 0.972
_diffrn_reflns_point_group_measured_fraction_max 0.804
_diffrn_reflns_theta_full 25.242
_diffrn_reflns_theta_max 30.753
_diffrn_reflns_theta_min 1.985
_diffrn_source 'sealed tube'
_exptl_absorpt_coefficient_mu 2.611
_exptl_absorpt_correction_T_max 0.651
_exptl_absorpt_correction_T_min 0.489
_exptl_absorpt_correction_type multi-scan
_exptl_absorpt_process_details SADABS,(BRUKER,2006)
_exptl_crystal_colour COLOURLESS
_exptl_crystal_density_diffrn 1.842
_exptl_crystal_description BLOCK
_exptl_crystal_F_000 656
_exptl_crystal_size_max 0.320
_exptl_crystal_size_mid 0.220
_exptl_crystal_size_min 0.180
_refine_diff_density_max 1.110
_refine_diff_density_min -1.830
_refine_diff_density_rms 0.125
_refine_ls_extinction_method none
_refine_ls_goodness_of_fit_ref 1.225
_refine_ls_hydrogen_treatment refall
_refine_ls_matrix_type full
_refine_ls_number_parameters 198
_refine_ls_number_reflns 3066
_refine_ls_number_restraints 0
_refine_ls_restrained_S_all 1.225
_refine_ls_R_factor_all 0.0492
_refine_ls_R_factor_gt 0.0411
_refine_ls_shift/su_max 0.000
_refine_ls_shift/su_mean 0.000
_refine_ls_structure_factor_coef Fsqd
_refine_ls_weighting_details 'w=1/[\s^2^(Fo^2^)+(0.0130P)^2^+3.1709P] where P=(Fo^2^+2Fc^2^)/3'
_refine_ls_weighting_scheme calc
_refine_ls_wR_factor_gt 0.0691
_refine_ls_wR_factor_ref 0.0713
_reflns_Friedel_coverage 0.000
_reflns_number_gt 2743
_reflns_number_total 3066
_reflns_threshold_expression 'I > 2\s(I)'
_cod_data_source_file c6ce01324d2.cif
_cod_data_source_block RPG_04
_cod_depositor_comments
;
The following automatic conversions were performed:

'_exptl_absorpt_correction_type' value 'MULTI-SCAN' changed to
'multi-scan' according to
/usr/data/users/saulius/crontab/automatic-downloads/rss-feeds/RSC/lib/dictionaries/cif_core.dic
dictionary named 'cif_core.dic' version 2.4.2 from 2011-04-26.

Automatic conversion script
Id: cif_fix_values 4268 2015-11-12 08:31:59Z antanas 

 Adding full bibliography for 7226122--7226134.cif.
;
_cod_database_code 7226126
_shelx_space_group_comment
;
The symmetry employed for this shelxl refinement is uniquely defined
by the following loop, which should always be used as a source of
symmetry information in preference to the above space-group names.
They are only intended as comments.
;
_shelx_estimated_absorpt_t_min 0.489
_shelx_estimated_absorpt_t_max 0.651
_shelxl_version_number 2013-3

loop_
_space_group_symop_operation_xyz
'x, y, z'
'-x, y+1/2, -z+1/2'
'-x, -y, -z'
'x, -y-1/2, z-1/2'

loop_
_atom_site_label
_atom_site_type_symbol
_atom_site_fract_x
_atom_site_fract_y
_atom_site_fract_z
_atom_site_U_iso_or_equiv
_atom_site_adp_type
_atom_site_occupancy
_atom_site_site_symmetry_order
_atom_site_calc_flag
I1 I 0.58583(2) -0.33108(5) 0.47179(2) 0.02217(8) Uani 1 1 d
O1 O 0.77425(13) 0.2961(5) 0.5484(2) 0.0229(6) Uani 1 1 d
N1 N 0.73221(15) -0.1254(7) 0.4709(3) 0.0195(7) Uani 1 1 d
N2 N 0.81048(16) -0.1332(7) 0.6259(3) 0.0223(7) Uani 1 1 d
C1 C 0.77252(17) 0.0299(8) 0.5486(3) 0.0184(7) Uani 1 1 d
C2 C 0.68718(17) 0.0024(8) 0.3846(3) 0.0181(7) Uani 1 1 d
C3 C 0.62106(18) -0.0670(7) 0.3646(3) 0.0161(7) Uani 1 1 d
C4 C 0.57795(19) 0.0492(8) 0.2766(3) 0.0194(8) Uani 1 1 d
C5 C 0.60010(19) 0.2443(8) 0.2114(3) 0.0205(8) Uani 1 1 d
C6 C 0.6649(2) 0.3204(9) 0.2325(3) 0.0230(8) Uani 1 1 d
C7 C 0.70852(19) 0.1993(8) 0.3175(3) 0.0203(8) Uani 1 1 d
C8 C 0.85344(17) -0.0210(8) 0.7183(3) 0.0184(7) Uani 1 1 d
C9 C 0.89838(19) 0.1930(9) 0.7095(3) 0.0242(8) Uani 1 1 d
C10 C 0.9406(2) 0.2909(9) 0.8017(4) 0.0309(10) Uani 1 1 d
C11 C 0.9382(2) 0.1806(10) 0.9003(4) 0.0354(11) Uani 1 1 d
C12 C 0.8938(2) -0.0335(10) 0.9081(3) 0.0311(10) Uani 1 1 d
C13 C 0.8513(2) -0.1312(9) 0.8172(3) 0.0238(8) Uani 1 1 d
H1 H 0.733(2) -0.294(11) 0.480(4) 0.032(13) Uiso 1 1 d
H2 H 0.8055(19) -0.307(9) 0.620(3) 0.018(11) Uiso 1 1 d
H4 H 0.534(2) 0.003(10) 0.263(3) 0.026(11) Uiso 1 1 d
H5 H 0.572(2) 0.313(9) 0.154(3) 0.024(11) Uiso 1 1 d
H6 H 0.6794(19) 0.447(9) 0.189(3) 0.022(11) Uiso 1 1 d
H7 H 0.754(2) 0.243(10) 0.333(4) 0.032(13) Uiso 1 1 d
H9 H 0.900(2) 0.258(10) 0.637(4) 0.031(12) Uiso 1 1 d
H10 H 0.970(2) 0.427(11) 0.789(4) 0.042(14) Uiso 1 1 d
H11 H 0.968(2) 0.242(9) 0.961(4) 0.028(12) Uiso 1 1 d
H12 H 0.889(2) -0.109(10) 0.978(4) 0.039(13) Uiso 1 1 d
H13 H 0.822(2) -0.270(9) 0.821(3) 0.023(11) Uiso 1 1 d

loop_
_atom_site_aniso_label
_atom_site_aniso_U_11
_atom_site_aniso_U_22
_atom_site_aniso_U_33
_atom_site_aniso_U_23
_atom_site_aniso_U_13
_atom_site_aniso_U_12
I1 0.02721(15) 0.01825(14) 0.02250(12) 0.00122(11) 0.00861(9) -0.00361(11)
O1 0.0278(15) 0.0093(13) 0.0281(14) 0.0011(11) -0.0016(11) -0.0011(11)
N1 0.0235(17) 0.0059(16) 0.0255(16) 0.0005(13) -0.0021(13) 0.0004(12)
N2 0.0303(19) 0.0074(16) 0.0255(16) 0.0002(13) -0.0018(14) -0.0005(13)
C1 0.0161(18) 0.0161(19) 0.0230(18) -0.0008(16) 0.0040(14) 0.0000(14)
C2 0.0217(19) 0.0102(18) 0.0210(17) -0.0021(15) 0.0016(14) 0.0025(14)
C3 0.0237(19) 0.0088(17) 0.0169(16) -0.0015(14) 0.0065(14) 0.0002(13)
C4 0.020(2) 0.0149(18) 0.0229(18) -0.0045(15) 0.0029(15) 0.0011(14)
C5 0.026(2) 0.0160(19) 0.0178(17) -0.0009(14) 0.0021(16) 0.0040(15)
C6 0.031(2) 0.017(2) 0.0227(18) 0.0035(17) 0.0116(16) 0.0019(17)
C7 0.019(2) 0.0131(19) 0.0290(19) -0.0025(16) 0.0062(15) -0.0007(15)
C8 0.0165(18) 0.0130(18) 0.0237(18) -0.0032(15) 0.0003(14) 0.0046(14)
C9 0.022(2) 0.020(2) 0.031(2) 0.0025(18) 0.0073(16) -0.0004(16)
C10 0.020(2) 0.021(2) 0.049(3) -0.002(2) 0.0007(19) -0.0036(16)
C11 0.033(2) 0.030(2) 0.035(2) -0.008(2) -0.010(2) 0.003(2)
C12 0.037(2) 0.029(2) 0.027(2) 0.0004(19) 0.0047(18) 0.0089(19)
C13 0.022(2) 0.019(2) 0.030(2) 0.0002(17) 0.0045(16) 0.0002(16)

loop_
_atom_type_symbol
_atom_type_description
_atom_type_scat_dispersion_real
_atom_type_scat_dispersion_imag
_atom_type_scat_source
C C 0.0033 0.0016 'International Tables Vol C Tables 4.2.6.8 and 6.1.1.4'
H H 0.0000 0.0000 'International Tables Vol C Tables 4.2.6.8 and 6.1.1.4'
N N 0.0061 0.0033 'International Tables Vol C Tables 4.2.6.8 and 6.1.1.4'
O O 0.0106 0.0060 'International Tables Vol C Tables 4.2.6.8 and 6.1.1.4'
I I -0.4742 1.8119 'International Tables Vol C Tables 4.2.6.8 and 6.1.1.4'

loop_
_geom_angle_atom_site_label_1
_geom_angle_atom_site_label_2
_geom_angle_atom_site_label_3
_geom_angle
C1 N1 C2 123.4(3)
C1 N1 H1 115(3)
C2 N1 H1 121(3)
C1 N2 C8 124.7(3)
C1 N2 H2 116(3)
C8 N2 H2 119(3)
O1 C1 N2 123.0(3)
O1 C1 N1 122.7(3)
N2 C1 N1 114.3(3)
C3 C2 C7 118.8(3)
C3 C2 N1 120.9(3)
C7 C2 N1 120.3(3)
C4 C3 C2 120.3(3)
C4 C3 I1 119.8(3)
C2 C3 I1 119.9(3)
C5 C4 C3 119.9(4)
C5 C4 H4 120(3)
C3 C4 H4 121(3)
C6 C5 C4 120.1(4)
C6 C5 H5 121(3)
C4 C5 H5 118(3)
C5 C6 C7 120.5(4)
C5 C6 H6 120(2)
C7 C6 H6 120(2)
C6 C7 C2 120.3(4)
C6 C7 H7 123(3)
C2 C7 H7 117(3)
C13 C8 C9 120.0(3)
C13 C8 N2 119.2(3)
C9 C8 N2 120.8(3)
C10 C9 C8 118.8(4)
C10 C9 H9 124(3)
C8 C9 H9 117(3)
C11 C10 C9 121.0(4)
C11 C10 H10 125(3)
C9 C10 H10 114(3)
C10 C11 C12 119.8(4)
C10 C11 H11 121(3)
C12 C11 H11 119(3)
C13 C12 C11 119.8(4)
C13 C12 H12 119(3)
C11 C12 H12 121(3)
C12 C13 C8 120.6(4)
C12 C13 H13 121(3)
C8 C13 H13 118(3)

loop_
_geom_bond_atom_site_label_1
_geom_bond_atom_site_label_2
_geom_bond_distance
I1 C3 2.095(4)
O1 C1 1.233(4)
N1 C1 1.362(5)
N1 C2 1.417(4)
N1 H1 0.79(5)
N2 C1 1.357(5)
N2 C8 1.419(5)
N2 H2 0.81(4)
C2 C3 1.395(5)
C2 C7 1.395(5)
C3 C4 1.391(5)
C4 C5 1.381(6)
C4 H4 0.93(4)
C5 C6 1.377(6)
C5 H5 0.90(4)
C6 C7 1.379(5)
C6 H6 0.91(4)
C7 H7 0.95(4)
C8 C13 1.379(5)
C8 C9 1.392(5)
C9 C10 1.389(6)
C9 H9 0.98(5)
C10 C11 1.376(7)
C10 H10 0.93(5)
C11 C12 1.382(7)
C11 H11 0.93(4)
C12 C13 1.378(6)
C12 H12 0.98(5)
C13 H13 0.90(4)

loop_
_geom_hbond_atom_site_label_D
_geom_hbond_atom_site_label_H
_geom_hbond_atom_site_label_A
_geom_hbond_distance_DH
_geom_hbond_distance_HA
_geom_hbond_distance_DA
_geom_hbond_angle_DHA
_geom_hbond_site_symmetry_A
N2 H2 O1 0.81(4) 2.09(4) 2.866(4) 158(4) 1_545
N1 H1 O1 0.79(5) 2.19(5) 2.925(4) 155(4) 1_545

loop_
_geom_torsion_atom_site_label_1
_geom_torsion_atom_site_label_2
_geom_torsion_atom_site_label_3
_geom_torsion_atom_site_label_4
_geom_torsion
C8 N2 C1 O1 4.0(6)
C8 N2 C1 N1 -176.1(3)
C2 N1 C1 O1 -2.1(6)
C2 N1 C1 N2 178.0(3)
C1 N1 C2 C3 -124.6(4)
C1 N1 C2 C7 55.9(5)
C7 C2 C3 C4 2.7(5)
N1 C2 C3 C4 -176.8(3)
C7 C2 C3 I1 -174.3(3)
N1 C2 C3 I1 6.2(5)
C2 C3 C4 C5 -3.0(5)
I1 C3 C4 C5 174.0(3)
C3 C4 C5 C6 1.0(6)
C4 C5 C6 C7 1.1(6)
C5 C6 C7 C2 -1.4(6)
C3 C2 C7 C6 -0.6(6)
N1 C2 C7 C6 179.0(4)
C1 N2 C8 C13 130.6(4)
C1 N2 C8 C9 -50.9(6)
C13 C8 C9 C10 0.2(6)
N2 C8 C9 C10 -178.3(4)
C8 C9 C10 C11 -0.3(6)
C9 C10 C11 C12 0.9(7)
C10 C11 C12 C13 -1.3(7)
C11 C12 C13 C8 1.2(6)
C9 C8 C13 C12 -0.6(6)
N2 C8 C13 C12 177.9(4)
